data_4031481
loop_
_publ_author_name
'Nguyen, Q.D.'
'Chourou, S.'
'Heckly, J.'

_publ_section_title
;
 The crystal structure and some physico-chemical properties of the
 compound (Na3 (U O2)2 F7) (H2 O)6
;
_journal_name_full 'Journal of Inorganic and Nuclear Chemistry'
_journal_page_first 1835
_journal_page_last 1839
_journal_volume 43
_journal_year 1981
_chemical_formula_sum 'F7 H12 Na3 O10 U2'
_chemical_name_systematic '(Na3 (U O2)2 F7) (H2 O)6'
_space_group_IT_number 2
_symmetry_space_group_name_Hall '-P 1'
_symmetry_space_group_name_H-M 'P -1'
_cell_angle_alpha 77.84
_cell_angle_beta 113.3
_cell_angle_gamma 104.95
_cell_formula_units_Z 1
_cell_length_a 6.997
_cell_length_b 7.176
_cell_length_c 8.63
_cell_volume 381.616
_citation_journal_id_ASTM JINCAO
_cod_data_source_file Nguyen_JINCAO_1981_699.cif
_cod_data_source_block H12F7Na3O10U2
_cod_original_cell_volume 381.6163
_cod_original_formula_sum 'H12 F7 Na3 O10 U2'
_cod_database_code 4031481

loop_
_symmetry_equiv_pos_as_xyz
x,y,z
-x,-y,-z

loop_
_atom_site_label
_atom_site_type_symbol
_atom_site_fract_x
_atom_site_fract_y
_atom_site_fract_z
_atom_site_occupancy
_atom_site_U_iso_or_equiv
F4 F-1 0.0097 0.182 0.4738 1 0.0
Na2 Na+1 0 0.5 0.5 1 0.0
O5 O-2 0.497 0.301 0.09 1 0.0
O2 O-2 0.28 0.039 0.352 1 0.0
O1 O-2 -0.283 -0.025 0.182 1 0.0
O4 O-2 0.375 0.598 0.583 1 0.0
F1 F-1 0 0 0 1 0.0
F2 F-1 -0.0175 -0.3047 0.2474 1 0.0
O3 O-2 0.367 0.671 0.22 1 0.0
U1 U+6 0.00042 0.01014 0.26664 1 0.0
F3 F-1 0.0221 0.3159 0.1471 1 0.0
Na1 Na+1 0.7845 0.5231 0.0225 1 0.0
